data_7225034
loop_
_publ_author_name
'Tang, Jie'
'Yao, Peng-Fei'
'Xu, Xiao-Ling'
'Li, Hai-Ye'
'Huang, Fu-Ping'
'Nie, Qing-Qing'
'Luo, Mei-Yi'
'Yu, Qing'
'Bian, He-Dong'

_publ_section_title
;
 Asymmetric Catalytic Sulfoxidation by a Novel VIV8 Cluster Catalyst in
 the Presence of Serum Albumin: A Simple and Green Oxidation System
;
_journal_name_full 'RSC Adv.'
_journal_paper_doi 10.1039/C6RA08153C
_journal_year 2016
_chemical_formula_moiety 'C28 H68 N8 O20 V8, 7(C H4 O)'
_chemical_formula_sum 'C35 H96 N8 O27 V8'
_chemical_formula_weight 1468.72
_chemical_name_systematic
;
 ? 
;
_space_group_crystal_system triclinic
_space_group_IT_number 2
_space_group_name_Hall '-P 1'
_space_group_name_H-M_alt 'P -1'
_symmetry_space_group_name_Hall '-P 1'
_symmetry_space_group_name_H-M 'P -1'
_atom_sites_solution_hydrogens geom
_atom_sites_solution_primary direct
_atom_sites_solution_secondary difmap
_audit_creation_date 2015-09-17
_audit_creation_method
;
  Olex2 1.2-ac2
  (compiled 2012.03.06 svn.r2239, GUI svn.r4109)
;
_audit_update_record
;
2015-12-01 deposited with the CCDC.
2016-04-27 downloaded from the CCDC.
;
_cell_angle_alpha 117.151(8)
_cell_angle_beta 92.303(6)
_cell_angle_gamma 91.772(6)
_cell_formula_units_Z 2
_cell_length_a 14.1442(11)
_cell_length_b 14.9100(11)
_cell_length_c 16.0774(13)
_cell_measurement_reflns_used 10296
_cell_measurement_temperature 140.00(10)
_cell_measurement_theta_max 28.5350
_cell_measurement_theta_min 3.7740
_cell_volume 3009.9(5)
_computing_cell_refinement
;
CrysAlisPro, Agilent Technologies,
Version 1.171.37.35 (release 13-08-2014 CrysAlis171 .NET)
(compiled Aug 13 2014,18:06:01)
;
_computing_data_collection
;
CrysAlisPro, Agilent Technologies,
Version 1.171.37.35 (release 13-08-2014 CrysAlis171 .NET)
(compiled Aug 13 2014,18:06:01)
;
_computing_data_reduction
;
CrysAlisPro, Agilent Technologies,
Version 1.171.37.35 (release 13-08-2014 CrysAlis171 .NET)
(compiled Aug 13 2014,18:06:01)
;
_computing_molecular_graphics
;
O. V. Dolomanov, L. J. Bourhis, R. J. Gildea, J. A. K. Howard and H. Puschmann,
OLEX2: a complete structure solution, refinement and analysis program.
J. Appl. Cryst. (2009). 42, 339-341.
;
_computing_publication_material
;
O. V. Dolomanov, L. J. Bourhis, R. J. Gildea, J. A. K. Howard and H. Puschmann,
OLEX2: a complete structure solution, refinement and analysis program.
J. Appl. Cryst. (2009). 42, 339-341.
;
_computing_structure_refinement
;
XL, G.M. Sheldrick, Acta Cryst.
(2008). A64, 112-122
;
_computing_structure_solution
;
XS, G.M. Sheldrick, Acta Cryst.
(2008). A64, 112-122
;
_diffrn_ambient_environment N~2~
_diffrn_ambient_temperature 140.00(10)
_diffrn_detector 'CCD plate'
_diffrn_detector_area_resol_mean 15.9784
_diffrn_detector_type Eos
_diffrn_measured_fraction_theta_full 0.9973
_diffrn_measured_fraction_theta_max 0.8644
_diffrn_measurement_details
;
  1 omega  -27.00   51.00   1.0000    4.1150
omega____ theta____ kappa____ phi______ frames
    -      -16.7229   77.0000  -60.0000 78

  2 omega  -42.00   37.00   1.0000    4.1150
omega____ theta____ kappa____ phi______ frames
    -       18.2854  -57.0000  -30.0000 79

  3 omega  -45.00   19.00   1.0000    4.1150
omega____ theta____ kappa____ phi______ frames
    -       18.2854  -79.0000   88.0000 64

  4 omega   23.00   48.00   1.0000    4.1150
omega____ theta____ kappa____ phi______ frames
    -       18.2854  -79.0000   88.0000 25

  5 omega  -10.00   87.00   1.0000    4.1150
omega____ theta____ kappa____ phi______ frames
    -       18.2854   77.0000 -150.0000 97

  6 omega   -8.00   25.00   1.0000    4.1150
omega____ theta____ kappa____ phi______ frames
    -       18.2854   77.0000  -30.0000 33

  7 omega    6.00   55.00   1.0000    4.1150
omega____ theta____ kappa____ phi______ frames
    -       18.2854  -99.0000   90.0000 49
;
_diffrn_measurement_device 'four-circle diffractometer'
_diffrn_measurement_device_type 'SuperNova, Single source at offset, Eos'
_diffrn_measurement_method '\w scans'
_diffrn_orient_matrix_UB_11 -0.0135114000
_diffrn_orient_matrix_UB_12 -0.0104591000
_diffrn_orient_matrix_UB_13 0.0369442000
_diffrn_orient_matrix_UB_21 0.0227406000
_diffrn_orient_matrix_UB_22 -0.0463293000
_diffrn_orient_matrix_UB_23 -0.0205141000
_diffrn_orient_matrix_UB_31 0.0427570000
_diffrn_orient_matrix_UB_32 0.0249363000
_diffrn_orient_matrix_UB_33 0.0261373000
_diffrn_radiation_monochromator mirror
_diffrn_radiation_probe x-ray
_diffrn_radiation_type 'Mo K\a'
_diffrn_radiation_wavelength 0.71073
_diffrn_reflns_av_R_equivalents 0.0324
_diffrn_reflns_av_unetI/netI 0.0504
_diffrn_reflns_limit_h_max 17
_diffrn_reflns_limit_h_min -17
_diffrn_reflns_limit_k_max 15
_diffrn_reflns_limit_k_min -18
_diffrn_reflns_limit_l_max 20
_diffrn_reflns_limit_l_min -13
_diffrn_reflns_number 25154
_diffrn_reflns_theta_full 26.37
_diffrn_reflns_theta_max 26.37
_diffrn_reflns_theta_min 3.35
_diffrn_source 'SuperNova (Mo) X-ray Source'
_diffrn_source_current n/a
_diffrn_source_voltage n/a
_exptl_absorpt_coefficient_mu 1.269
_exptl_absorpt_correction_T_max 1.00000
_exptl_absorpt_correction_T_min 0.44293
_exptl_absorpt_correction_type multi-scan
_exptl_absorpt_process_details
;
CrysAlisPro, Agilent Technologies,
Version 1.171.37.35 (release 13-08-2014 CrysAlis171 .NET)
(compiled Aug 13 2014,18:06:01)
Empirical absorption correction using spherical harmonics,
 implemented in SCALE3 ABSPACK scaling algorithm.
;
_exptl_crystal_density_diffrn 1.621
_exptl_crystal_density_method 'not measured'
_exptl_crystal_F_000 1524
_exptl_crystal_size_max 0.20
_exptl_crystal_size_mid 0.08
_exptl_crystal_size_min 0.05
_refine_diff_density_max 1.652
_refine_diff_density_min -1.131
_refine_diff_density_rms 0.120
_refine_ls_extinction_method none
_refine_ls_goodness_of_fit_ref 1.046
_refine_ls_hydrogen_treatment mixed
_refine_ls_matrix_type full
_refine_ls_number_parameters 721
_refine_ls_number_reflns 12271
_refine_ls_number_restraints 2382
_refine_ls_restrained_S_all 0.991
_refine_ls_R_factor_all 0.0753
_refine_ls_R_factor_gt 0.0604
_refine_ls_shift/su_max 0.000
_refine_ls_shift/su_mean 0.000
_refine_ls_structure_factor_coef Fsqd
_refine_ls_weighting_details 'calc w=1/[\s^2^(Fo^2^)+(0.0528P)^2^+16.0714P] where P=(Fo^2^+2Fc^2^)/3'
_refine_ls_weighting_scheme calc
_refine_ls_wR_factor_gt 0.1446
_refine_ls_wR_factor_ref 0.1568
_reflns_number_gt 10077
_reflns_number_total 12271
_reflns_threshold_expression >2sigma(I)
_cod_data_source_file c6ra08153c2.cif
_cod_data_source_block 0122-ypf-tj-v8
_cod_original_cell_volume 3009.9(4)
_cod_database_code 7225034
_reflns_odcompleteness_completeness 99.73
_reflns_odcompleteness_iscentric 1
_reflns_odcompleteness_theta 26.32

loop_
_space_group_symop_id
_space_group_symop_operation_xyz
1 'x, y, z'
2 '-x, -y, -z'

loop_
_atom_site_label
_atom_site_type_symbol
_atom_site_fract_x
_atom_site_fract_y
_atom_site_fract_z
_atom_site_U_iso_or_equiv
_atom_site_adp_type
_atom_site_occupancy
_atom_site_symmetry_multiplicity
_atom_site_calc_flag
_atom_site_refinement_flags
V1 V 0.32767(5) 0.01730(5) 0.06260(5) 0.01583(15) Uani 1 1 d U
V2 V 0.14030(5) 0.06985(5) 0.17954(5) 0.01564(15) Uani 1 1 d U
V3 V 0.27103(5) 0.02926(5) 0.30250(5) 0.01546(15) Uani 1 1 d U
V4 V 0.09635(5) 0.11182(5) 0.43252(5) 0.01759(16) Uani 1 1 d U
V5 V 0.08919(5) 0.28815(5) 0.22280(5) 0.01762(16) Uani 1 1 d U
V6 V 0.20523(5) 0.27210(5) 0.38992(5) 0.01584(15) Uani 1 1 d U
V7 V 0.34704(5) 0.21904(5) 0.25040(5) 0.01566(15) Uani 1 1 d U
V8 V 0.45329(5) 0.17172(5) 0.40742(5) 0.01812(16) Uani 1 1 d U
O1 O 0.3579(2) -0.0115(2) -0.0423(2) 0.0224(6) Uani 1 1 d U
O2 O 0.5589(2) 0.1490(2) 0.4292(2) 0.0268(7) Uani 1 1 d U
O3 O 0.0589(2) 0.1162(2) 0.5277(2) 0.0264(7) Uani 1 1 d U
O4 O -0.0066(2) 0.3365(2) 0.2074(2) 0.0260(7) Uani 1 1 d U
O5 O 0.2385(2) -0.0898(2) 0.2536(2) 0.0215(6) Uani 1 1 d U
O6 O 0.0898(2) -0.0431(2) 0.1339(2) 0.0217(6) Uani 1 1 d U
O7 O 0.2442(2) 0.3898(2) 0.4455(2) 0.0224(6) Uani 1 1 d U
O8 O 0.3844(2) 0.3355(2) 0.2880(2) 0.0222(6) Uani 1 1 d U
O9 O 0.0769(2) 0.3045(2) 0.35245(19) 0.0193(6) Uani 1 1 d U
O10 O 0.19246(19) 0.0534(2) 0.05871(19) 0.0190(6) Uani 1 1 d U
O11 O 0.2253(2) 0.0596(2) 0.42992(19) 0.0198(6) Uani 1 1 d U
O12 O 0.46742(19) 0.1719(2) 0.28365(19) 0.0179(6) Uani 1 1 d U
O13 O 0.27891(19) 0.0506(2) 0.19695(18) 0.0174(6) Uani 1 1 d U
O14 O 0.14954(19) 0.0987(2) 0.30689(19) 0.0170(6) Uani 1 1 d U
O15 O 0.31769(19) 0.2072(2) 0.36864(18) 0.0168(6) Uani 1 1 d U
O16 O 0.21454(19) 0.2357(2) 0.25506(18) 0.0159(5) Uani 1 1 d U
O17 O 0.1572(2) 0.2480(2) 0.47665(19) 0.0195(6) Uani 1 1 d U
O18 O 0.05157(19) 0.1448(2) 0.17569(19) 0.0187(6) Uani 1 1 d U
O19 O 0.36374(19) 0.1627(2) 0.13204(19) 0.0183(6) Uani 1 1 d U
O20 O 0.38946(19) 0.0354(2) 0.33980(19) 0.0181(6) Uani 1 1 d U
O21 O -0.1360(10) 0.6218(7) 0.1780(6) 0.183(5) Uani 1 1 d U
H21 H -0.0969 0.6573 0.2228 0.274 Uiso 1 1 calc R
O22 O 0.3354(3) 0.5758(3) 0.4886(5) 0.0759(17) Uani 1 1 d U
H22 H 0.3185 0.5259 0.4965 0.114 Uiso 1 1 calc R
O23 O 0.4738(3) -0.1348(4) 0.3457(3) 0.0599(12) Uani 1 1 d U
H23 H 0.4566 -0.0758 0.3632 0.090 Uiso 1 1 calc R
O24 O 0.1148(4) 0.3792(4) 0.6489(3) 0.0637(13) Uani 1 1 d U
H24A H 0.1313 0.3352 0.5970 0.096 Uiso 1 1 calc R
O25 O -0.0806(4) 0.3632(5) 0.6269(5) 0.0809(17) Uani 1 1 d U
H25 H -0.0213 0.3724 0.6342 0.121 Uiso 1 1 calc R
O26 O 0.0040(3) -0.2323(3) 0.0453(3) 0.0583(12) Uani 1 1 d U
H26 H 0.0353 -0.1797 0.0536 0.087 Uiso 1 1 calc R
O27 O -0.1893(3) 0.2809(3) 0.1376(3) 0.0483(10) Uani 1 1 d U
H27 H -0.1319 0.3013 0.1491 0.072 Uiso 1 1 calc R
N1 N 0.4536(2) -0.0224(3) 0.1126(2) 0.0189(7) Uani 1 1 d U
H1A H 0.5029 -0.0216 0.0773 0.023 Uiso 1 1 calc R
H1B H 0.4686 0.0246 0.1737 0.023 Uiso 1 1 calc R
N2 N 0.2867(2) -0.1341(3) 0.0351(3) 0.0209(7) Uani 1 1 d U
H2A H 0.2537 -0.1333 0.0836 0.025 Uiso 1 1 calc R
H2B H 0.2485 -0.1654 -0.0192 0.025 Uiso 1 1 calc R
N3 N 0.0305(3) -0.0349(3) 0.3432(3) 0.0238(8) Uani 1 1 d U
H3A H 0.0649 -0.0670 0.2912 0.029 Uiso 1 1 calc R
H3B H 0.0300 -0.0732 0.3747 0.029 Uiso 1 1 calc R
N4 N -0.0302(2) 0.1541(3) 0.3875(3) 0.0222(7) Uani 1 1 d U
H4A H -0.0584 0.2011 0.4389 0.027 Uiso 1 1 calc R
H4B H -0.0156 0.1837 0.3500 0.027 Uiso 1 1 calc R
N5 N 0.1499(3) 0.2638(3) 0.0962(2) 0.0227(8) Uani 1 1 d U
H5A H 0.1827 0.2057 0.0742 0.027 Uiso 1 1 calc R
H5B H 0.1025 0.2551 0.0519 0.027 Uiso 1 1 calc R
N6 N 0.1754(3) 0.4261(3) 0.2710(2) 0.0214(7) Uani 1 1 d U
H6A H 0.1433 0.4796 0.3124 0.026 Uiso 1 1 calc R
H6B H 0.2305 0.4222 0.3013 0.026 Uiso 1 1 calc R
N7 N 0.4698(3) 0.3335(3) 0.4827(2) 0.0226(8) Uani 1 1 d U
H7A H 0.5291 0.3550 0.4754 0.027 Uiso 1 1 calc R
H7B H 0.4255 0.3618 0.4597 0.027 Uiso 1 1 calc R
N8 N 0.3932(3) 0.1960(3) 0.5347(2) 0.0227(7) Uani 1 1 d U
H8A H 0.3334 0.1648 0.5215 0.027 Uiso 1 1 calc R
H8B H 0.4296 0.1670 0.5637 0.027 Uiso 1 1 calc R
C1 C 0.3745(3) -0.1891(4) 0.0256(4) 0.0298(10) Uani 1 1 d U
H1 H 0.4041 -0.1953 -0.0321 0.036 Uiso 1 1 calc R
C2 C 0.3584(3) -0.2949(3) 0.0154(3) 0.0276(10) Uani 1 1 d U
H2C H 0.3226 -0.2919 0.0682 0.033 Uiso 1 1 calc R
H2D H 0.3199 -0.3370 -0.0435 0.033 Uiso 1 1 calc R
C3 C 0.4511(4) -0.3431(4) 0.0140(4) 0.0363(11) Uani 1 1 d U
H3C H 0.4380 -0.4089 0.0135 0.044 Uiso 1 1 calc R
H3D H 0.4817 -0.3561 -0.0445 0.044 Uiso 1 1 calc R
C4 C 0.5184(4) -0.2792(4) 0.0960(4) 0.0377(12) Uani 1 1 d U
H4C H 0.5791 -0.3124 0.0891 0.045 Uiso 1 1 calc R
H4D H 0.4915 -0.2729 0.1543 0.045 Uiso 1 1 calc R
C5 C 0.5366(3) -0.1730(3) 0.1035(3) 0.0283(10) Uani 1 1 d U
H5C H 0.5772 -0.1304 0.1606 0.034 Uiso 1 1 calc R
H5D H 0.5698 -0.1782 0.0485 0.034 Uiso 1 1 calc R
C6 C 0.4412(3) -0.1254(4) 0.1074(3) 0.0295(10) Uani 1 1 d U
H6 H 0.4113 -0.1177 0.1655 0.035 Uiso 1 1 calc R
C7 C -0.0657(4) -0.0268(4) 0.3141(6) 0.0619(18) Uani 1 1 d U
H7 H -0.0887 -0.0218 0.3739 0.074 Uiso 1 1 calc R
C8 C -0.1268(3) -0.1195(4) 0.2598(3) 0.0295(10) Uani 1 1 d U
H8C H -0.0978 -0.1604 0.1999 0.035 Uiso 1 1 calc R
H8D H -0.1275 -0.1593 0.2950 0.035 Uiso 1 1 calc R
C9 C -0.2250(6) -0.1044(6) 0.2388(7) 0.089(3) Uani 1 1 d U
H9A H -0.2388 -0.1480 0.1709 0.107 Uiso 1 1 calc R
H9B H -0.2654 -0.1319 0.2716 0.107 Uiso 1 1 calc R
C10 C -0.2582(4) -0.0069(4) 0.2591(4) 0.0437(13) Uani 1 1 d U
H10A H -0.3161 0.0022 0.2941 0.052 Uiso 1 1 calc R
H10B H -0.2773 -0.0079 0.1987 0.052 Uiso 1 1 calc R
C11 C -0.1929(4) 0.0835(4) 0.3128(4) 0.0403(12) Uani 1 1 d U
H11A H -0.1895 0.1222 0.2767 0.048 Uiso 1 1 calc R
H11B H -0.2218 0.1267 0.3723 0.048 Uiso 1 1 calc R
C12 C -0.0970(4) 0.0673(5) 0.3355(6) 0.0654(19) Uani 1 1 d U
H12 H -0.0763 0.0617 0.2746 0.079 Uiso 1 1 calc R
C13 C 0.1973(5) 0.4410(4) 0.1899(4) 0.0486(14) Uani 1 1 d U
H13 H 0.1358 0.4605 0.1717 0.058 Uiso 1 1 calc R
C14 C 0.2646(4) 0.5290(4) 0.2088(4) 0.0351(11) Uani 1 1 d U
H14A H 0.2384 0.5915 0.2561 0.042 Uiso 1 1 calc R
H14B H 0.3256 0.5201 0.2358 0.042 Uiso 1 1 calc R
C15 C 0.2824(6) 0.5414(5) 0.1247(5) 0.070(2) Uani 1 1 d U
H15A H 0.2295 0.5775 0.1138 0.084 Uiso 1 1 calc R
H15B H 0.3408 0.5852 0.1381 0.084 Uiso 1 1 calc R
C16 C 0.2926(6) 0.4513(5) 0.0399(5) 0.068(2) Uani 1 1 d U
H16A H 0.3596 0.4336 0.0390 0.082 Uiso 1 1 calc R
H16B H 0.2806 0.4671 -0.0130 0.082 Uiso 1 1 calc R
C17 C 0.2310(4) 0.3583(4) 0.0209(3) 0.0353(11) Uani 1 1 d U
H17A H 0.2616 0.2975 -0.0238 0.042 Uiso 1 1 calc R
H17B H 0.1691 0.3612 -0.0085 0.042 Uiso 1 1 calc R
C18 C 0.2147(5) 0.3494(4) 0.1103(4) 0.0514(15) Uani 1 1 d U
H18 H 0.2776 0.3310 0.1269 0.062 Uiso 1 1 calc R
C19 C 0.3871(5) 0.3039(4) 0.5987(4) 0.0491(14) Uani 1 1 d U
H19 H 0.3261 0.3213 0.5774 0.059 Uiso 1 1 calc R
C20 C 0.3740(4) 0.3309(4) 0.6996(3) 0.0341(11) Uani 1 1 d U
H20A H 0.4257 0.3029 0.7224 0.041 Uiso 1 1 calc R
H20B H 0.3135 0.2982 0.7035 0.041 Uiso 1 1 calc R
C21 C 0.3733(6) 0.4425(5) 0.7633(4) 0.0686(19) Uani 1 1 d U
H21A H 0.3091 0.4648 0.7582 0.082 Uiso 1 1 calc R
H21B H 0.3854 0.4543 0.8287 0.082 Uiso 1 1 calc R
C22 C 0.4422(5) 0.5052(5) 0.7445(4) 0.0593(18) Uani 1 1 d U
H22A H 0.5043 0.5038 0.7745 0.071 Uiso 1 1 calc R
H22B H 0.4227 0.5757 0.7756 0.071 Uiso 1 1 calc R
C23 C 0.4563(4) 0.4775(4) 0.6432(3) 0.0363(11) Uani 1 1 d U
H23A H 0.4047 0.5043 0.6190 0.044 Uiso 1 1 calc R
H23B H 0.5170 0.5095 0.6390 0.044 Uiso 1 1 calc R
C24 C 0.4570(5) 0.3656(4) 0.5835(4) 0.0495(15) Uani 1 1 d U
H24 H 0.5177 0.3480 0.6053 0.059 Uiso 1 1 calc R
C25 C 0.2455(3) -0.0102(4) 0.4659(3) 0.0293(10) Uani 1 1 d U
H25A H 0.2131 -0.0758 0.4252 0.044 Uiso 1 1 calc R
H25B H 0.2233 0.0154 0.5293 0.044 Uiso 1 1 calc R
H25C H 0.3140 -0.0178 0.4679 0.044 Uiso 1 1 calc R
C26 C 0.1314(3) 0.0040(4) -0.0244(3) 0.0250(9) Uani 1 1 d U
H26A H 0.1653 -0.0014 -0.0783 0.038 Uiso 1 1 calc R
H26B H 0.0754 0.0433 -0.0181 0.038 Uiso 1 1 calc R
H26C H 0.1116 -0.0637 -0.0337 0.038 Uiso 1 1 calc R
C27 C 0.0303(3) 0.3870(3) 0.4209(3) 0.0265(10) Uani 1 1 d U
H27A H 0.0652 0.4505 0.4344 0.040 Uiso 1 1 calc R
H27B H 0.0281 0.3798 0.4784 0.040 Uiso 1 1 calc R
H27C H -0.0344 0.3875 0.3969 0.040 Uiso 1 1 calc R
C28 C 0.5538(3) 0.2059(3) 0.2611(3) 0.0240(9) Uani 1 1 d U
H28A H 0.5497 0.1903 0.1948 0.036 Uiso 1 1 calc R
H28B H 0.6068 0.1717 0.2730 0.036 Uiso 1 1 calc R
H28C H 0.5641 0.2790 0.2999 0.036 Uiso 1 1 calc R
C29 C -0.2197(6) 0.2618(8) 0.2081(5) 0.094(3) Uani 1 1 d U
H29A H -0.2417 0.3239 0.2583 0.141 Uiso 1 1 calc R
H29B H -0.1673 0.2378 0.2330 0.141 Uiso 1 1 calc R
H29C H -0.2720 0.2101 0.1835 0.141 Uiso 1 1 calc R
C30 C 0.0608(6) -0.2922(6) 0.0648(6) 0.074(2) Uani 1 1 d U
H30A H 0.1107 -0.3148 0.0203 0.111 Uiso 1 1 calc R
H30B H 0.0232 -0.3510 0.0598 0.111 Uiso 1 1 calc R
H30C H 0.0896 -0.2543 0.1286 0.111 Uiso 1 1 calc R
C31 C -0.1087(6) 0.2801(6) 0.6421(7) 0.085(3) Uani 1 1 d U
H31A H -0.0831 0.2185 0.5945 0.128 Uiso 1 1 calc R
H31B H -0.1781 0.2721 0.6378 0.128 Uiso 1 1 calc R
H31C H -0.0845 0.2920 0.7044 0.128 Uiso 1 1 calc R
C32 C 0.1447(7) 0.4751(7) 0.6615(6) 0.091(3) Uani 1 1 d U
H32A H 0.1967 0.4690 0.6210 0.136 Uiso 1 1 calc R
H32B H 0.1667 0.5173 0.7270 0.136 Uiso 1 1 calc R
H32C H 0.0918 0.5061 0.6451 0.136 Uiso 1 1 calc R
C33 C -0.1010(13) 0.5231(9) 0.1257(9) 0.170(6) Uani 1 1 d U
H33A H -0.0780 0.5168 0.0667 0.254 Uiso 1 1 calc R
H33B H -0.1523 0.4717 0.1123 0.254 Uiso 1 1 calc R
H33C H -0.0490 0.5134 0.1623 0.254 Uiso 1 1 calc R
C34 C 0.2697(5) 0.6435(5) 0.5179(5) 0.0616(19) Uani 1 1 d U
H34A H 0.2148 0.6196 0.4727 0.092 Uiso 1 1 calc R
H34B H 0.2958 0.7078 0.5236 0.092 Uiso 1 1 calc R
H34C H 0.2502 0.6529 0.5790 0.092 Uiso 1 1 calc R
C35 C 0.3913(4) -0.2026(5) 0.3280(5) 0.0510(15) Uani 1 1 d U
H35A H 0.3684 -0.1943 0.3877 0.076 Uiso 1 1 calc R
H35B H 0.4084 -0.2724 0.2907 0.076 Uiso 1 1 calc R
H35C H 0.3413 -0.1868 0.2935 0.076 Uiso 1 1 calc R

loop_
_atom_site_aniso_label
_atom_site_aniso_U_11
_atom_site_aniso_U_22
_atom_site_aniso_U_33
_atom_site_aniso_U_23
_atom_site_aniso_U_13
_atom_site_aniso_U_12
V1 0.0118(3) 0.0204(3) 0.0151(3) 0.0077(3) 0.0041(2) 0.0010(3)
V2 0.0110(3) 0.0210(4) 0.0156(3) 0.0088(3) 0.0025(2) 0.0005(3)
V3 0.0124(3) 0.0196(3) 0.0157(3) 0.0090(3) 0.0031(2) 0.0015(3)
V4 0.0152(3) 0.0225(4) 0.0175(3) 0.0108(3) 0.0060(3) 0.0021(3)
V5 0.0128(3) 0.0221(4) 0.0197(3) 0.0108(3) 0.0030(3) 0.0033(3)
V6 0.0128(3) 0.0178(3) 0.0164(3) 0.0071(3) 0.0039(2) 0.0014(3)
V7 0.0111(3) 0.0182(3) 0.0170(3) 0.0075(3) 0.0029(2) -0.0006(3)
V8 0.0147(3) 0.0203(4) 0.0176(3) 0.0074(3) 0.0008(3) 0.0004(3)
O1 0.0190(15) 0.0289(16) 0.0186(14) 0.0098(12) 0.0063(11) 0.0011(12)
O2 0.0173(15) 0.0315(17) 0.0290(16) 0.0119(14) -0.0033(12) 0.0007(13)
O3 0.0257(16) 0.0342(17) 0.0259(16) 0.0188(14) 0.0102(13) 0.0043(14)
O4 0.0162(15) 0.0317(17) 0.0317(17) 0.0155(14) 0.0027(12) 0.0062(13)
O5 0.0204(15) 0.0219(15) 0.0224(15) 0.0107(12) 0.0005(11) -0.0027(12)
O6 0.0188(15) 0.0249(16) 0.0209(14) 0.0100(12) 0.0025(11) -0.0009(12)
O7 0.0213(15) 0.0193(15) 0.0247(15) 0.0084(12) 0.0039(12) 0.0008(12)
O8 0.0184(15) 0.0205(15) 0.0273(15) 0.0106(12) 0.0031(12) -0.0017(12)
O9 0.0187(14) 0.0216(14) 0.0180(13) 0.0088(11) 0.0066(11) 0.0068(11)
O10 0.0135(13) 0.0261(15) 0.0153(13) 0.0080(11) 0.0000(10) -0.0006(11)
O11 0.0175(14) 0.0251(15) 0.0202(14) 0.0130(12) 0.0036(11) 0.0042(12)
O12 0.0120(13) 0.0224(14) 0.0191(13) 0.0092(11) 0.0034(10) 0.0001(11)
O13 0.0136(13) 0.0216(14) 0.0161(13) 0.0076(11) 0.0034(10) 0.0014(11)
O14 0.0144(13) 0.0199(13) 0.0182(13) 0.0098(11) 0.0038(10) 0.0022(11)
O15 0.0138(13) 0.0191(13) 0.0162(13) 0.0071(11) -0.0001(10) -0.0011(11)
O16 0.0170(13) 0.0174(13) 0.0157(12) 0.0094(11) 0.0036(10) 0.0020(11)
O17 0.0194(14) 0.0214(14) 0.0181(13) 0.0092(11) 0.0035(11) 0.0032(12)
O18 0.0110(13) 0.0241(14) 0.0215(14) 0.0107(12) 0.0030(10) 0.0012(11)
O19 0.0140(13) 0.0227(14) 0.0195(13) 0.0107(12) 0.0032(11) 0.0004(11)
O20 0.0137(13) 0.0198(14) 0.0208(14) 0.0092(11) 0.0033(11) 0.0026(11)
O21 0.343(15) 0.104(7) 0.087(6) 0.026(5) 0.018(7) 0.065(8)
O22 0.034(2) 0.034(2) 0.154(5) 0.039(3) 0.005(3) -0.0047(19)
O23 0.069(3) 0.057(3) 0.062(3) 0.033(2) 0.007(2) 0.026(2)
O24 0.063(3) 0.062(3) 0.035(2) -0.005(2) 0.007(2) 0.002(2)
O25 0.053(3) 0.082(4) 0.135(5) 0.072(4) 0.024(3) 0.013(3)
O26 0.060(3) 0.040(2) 0.068(3) 0.023(2) -0.030(2) -0.017(2)
O27 0.031(2) 0.066(3) 0.042(2) 0.022(2) -0.0116(17) -0.0162(19)
N1 0.0147(16) 0.0185(16) 0.0205(16) 0.0064(13) 0.0023(13) -0.0010(13)
N2 0.0126(16) 0.0248(18) 0.0253(17) 0.0114(15) 0.0009(13) 0.0008(14)
N3 0.0194(18) 0.0255(18) 0.0277(18) 0.0127(15) 0.0069(14) 0.0024(14)
N4 0.0182(17) 0.0224(17) 0.0288(18) 0.0136(15) 0.0066(14) 0.0022(14)
N5 0.0250(18) 0.0212(17) 0.0203(17) 0.0080(14) 0.0037(14) 0.0007(15)
N6 0.0238(18) 0.0209(17) 0.0203(17) 0.0101(14) 0.0024(14) 0.0013(14)
N7 0.0214(18) 0.0214(18) 0.0224(17) 0.0084(14) -0.0027(14) -0.0038(14)
N8 0.0242(18) 0.0242(18) 0.0187(16) 0.0092(14) -0.0010(14) -0.0009(15)
C1 0.022(2) 0.025(2) 0.041(2) 0.0142(19) -0.0004(19) 0.0000(18)
C2 0.024(2) 0.024(2) 0.032(2) 0.0106(19) -0.0005(18) -0.0025(18)
C3 0.033(3) 0.029(2) 0.047(3) 0.018(2) 0.001(2) 0.004(2)
C4 0.035(3) 0.037(3) 0.040(3) 0.017(2) 0.000(2) 0.007(2)
C5 0.020(2) 0.026(2) 0.034(2) 0.0095(19) -0.0035(18) 0.0034(18)
C6 0.024(2) 0.028(2) 0.034(2) 0.0123(19) 0.0025(18) 0.0003(18)
C7 0.034(3) 0.031(3) 0.096(4) 0.010(3) -0.033(3) 0.000(2)
C8 0.023(2) 0.031(2) 0.032(2) 0.012(2) 0.0034(18) 0.0005(19)
C9 0.053(4) 0.049(4) 0.127(5) 0.010(4) -0.041(4) -0.003(3)
C10 0.027(3) 0.043(3) 0.060(3) 0.023(3) -0.007(2) 0.001(2)
C11 0.028(3) 0.036(3) 0.056(3) 0.020(2) -0.010(2) 0.002(2)
C12 0.026(3) 0.033(3) 0.111(4) 0.012(3) -0.020(3) 0.000(2)
C13 0.073(4) 0.040(3) 0.031(2) 0.017(2) 0.004(2) -0.024(3)
C14 0.041(3) 0.030(2) 0.034(2) 0.014(2) 0.006(2) -0.004(2)
C15 0.106(5) 0.057(4) 0.050(3) 0.030(3) 0.001(3) -0.040(4)
C16 0.101(5) 0.050(3) 0.048(3) 0.017(3) 0.037(3) -0.021(3)
C17 0.044(3) 0.036(3) 0.028(2) 0.016(2) 0.009(2) -0.003(2)
C18 0.074(4) 0.040(3) 0.032(2) 0.009(2) 0.019(2) -0.022(3)
C19 0.080(4) 0.033(3) 0.029(2) 0.009(2) 0.013(2) -0.001(3)
C20 0.042(3) 0.034(3) 0.021(2) 0.0086(19) 0.0044(19) 0.004(2)
C21 0.104(5) 0.053(4) 0.034(3) 0.006(3) 0.019(3) 0.000(4)
C22 0.067(4) 0.043(3) 0.038(3) -0.007(3) 0.014(3) -0.015(3)
C23 0.046(3) 0.024(2) 0.031(2) 0.0065(19) -0.002(2) -0.002(2)
C24 0.068(3) 0.034(3) 0.031(3) 0.001(2) 0.020(2) -0.010(3)
C25 0.029(2) 0.037(3) 0.032(2) 0.023(2) 0.0084(19) 0.010(2)
C26 0.019(2) 0.038(3) 0.019(2) 0.0146(19) -0.0016(16) -0.0001(18)
C27 0.025(2) 0.027(2) 0.026(2) 0.0113(19) 0.0078(18) 0.0091(19)
C28 0.0119(19) 0.031(2) 0.028(2) 0.0127(19) 0.0039(16) -0.0043(17)
C29 0.076(6) 0.141(8) 0.056(4) 0.041(5) -0.010(4) -0.056(5)
C30 0.065(5) 0.059(5) 0.107(6) 0.048(5) -0.010(4) -0.003(4)
C31 0.081(6) 0.061(5) 0.124(7) 0.046(5) 0.059(5) 0.030(4)
C32 0.089(6) 0.076(6) 0.071(5) 0.001(4) -0.011(4) 0.032(5)
C33 0.301(19) 0.089(8) 0.099(9) 0.021(7) 0.057(11) 0.047(11)
C34 0.042(4) 0.044(4) 0.074(5) 0.007(3) -0.006(3) 0.000(3)
C35 0.044(3) 0.049(4) 0.061(4) 0.025(3) 0.010(3) 0.016(3)

loop_
_atom_type_symbol
_atom_type_description
_atom_type_scat_dispersion_real
_atom_type_scat_dispersion_imag
_atom_type_scat_source
C C 0.0033 0.0016 'International Tables Vol C Tables 4.2.6.8 and 6.1.1.4'
H H 0.0000 0.0000 'International Tables Vol C Tables 4.2.6.8 and 6.1.1.4'
N N 0.0061 0.0033 'International Tables Vol C Tables 4.2.6.8 and 6.1.1.4'
O O 0.0106 0.0060 'International Tables Vol C Tables 4.2.6.8 and 6.1.1.4'
V V 0.3005 0.5294 'International Tables Vol C Tables 4.2.6.8 and 6.1.1.4'

loop_
_geom_angle_atom_site_label_1
_geom_angle_atom_site_label_2
_geom_angle_atom_site_label_3
_geom_angle
O1 V1 O10 102.46(13)
O1 V1 O13 176.24(13)
O1 V1 O19 102.95(14)
O1 V1 N1 98.34(14)
O1 V1 N2 96.05(15)
O10 V1 O13 74.58(11)
O10 V1 N1 158.47(13)
O10 V1 N2 92.61(13)
O13 V1 N1 84.40(12)
O13 V1 N2 81.87(13)
O19 V1 O10 88.31(12)
O19 V1 O13 79.43(11)
O19 V1 N1 92.43(12)
O19 V1 N2 160.32(13)
N1 V1 N2 79.65(13)
V3 V2 V5 122.26(3)
O6 V2 V3 92.89(11)
O6 V2 V5 138.93(11)
O6 V2 O10 94.65(13)
O6 V2 O13 104.87(14)
O6 V2 O14 99.80(14)
O6 V2 O16 176.69(13)
O6 V2 O18 104.35(15)
O10 V2 V3 115.38(9)
O10 V2 V5 88.86(9)
O10 V2 O16 88.38(10)
O13 V2 V3 39.33(8)
O13 V2 V5 115.75(9)
O13 V2 O10 76.99(11)
O13 V2 O16 74.52(11)
O14 V2 V3 43.28(9)
O14 V2 V5 93.86(9)
O14 V2 O10 154.40(12)
O14 V2 O13 78.93(11)
O14 V2 O16 76.89(11)
O16 V2 V3 84.61(7)
O16 V2 V5 42.29(7)
O18 V2 V3 144.92(10)
O18 V2 V5 34.60(10)
O18 V2 O10 93.73(13)
O18 V2 O13 149.93(13)
O18 V2 O14 102.90(13)
O18 V2 O16 76.71(12)
O5 V3 V2 92.91(11)
O5 V3 O11 95.33(13)
O5 V3 O13 100.65(14)
O5 V3 O14 104.23(14)
O5 V3 O15 177.30(13)
O5 V3 O20 105.00(15)
O11 V3 V2 116.01(9)
O11 V3 O15 86.86(11)
O13 V3 V2 43.11(9)
O13 V3 O11 153.87(12)
O13 V3 O14 79.25(12)
O13 V3 O15 76.75(11)
O14 V3 V2 39.85(8)
O14 V3 O11 76.84(11)
O14 V3 O15 74.70(10)
O15 V3 V2 84.70(7)
O20 V3 V2 144.68(10)
O20 V3 O11 92.73(12)
O20 V3 O13 102.81(13)
O20 V3 O14 149.73(13)
O20 V3 O15 76.43(12)
O3 V4 O11 101.92(14)
O3 V4 O14 176.72(15)
O3 V4 O17 102.37(15)
O3 V4 N3 94.70(16)
O3 V4 N4 97.16(15)
O11 V4 O14 75.37(11)
O11 V4 N3 93.79(13)
O11 V4 N4 160.39(13)
O14 V4 N3 83.71(13)
O14 V4 N4 85.41(12)
O17 V4 O11 88.48(12)
O17 V4 O14 79.52(11)
O17 V4 N3 161.94(13)
O17 V4 N4 91.84(13)
N4 V4 N3 80.09(14)
O4 V5 V2 133.61(12)
O4 V5 O9 101.37(14)
O4 V5 O16 174.92(14)
O4 V5 O18 103.67(14)
O4 V5 N5 97.19(16)
O4 V5 N6 94.44(16)
O9 V5 V2 83.42(9)
O9 V5 O16 74.74(11)
O9 V5 N5 160.65(14)
O9 V5 N6 93.08(13)
O16 V5 V2 49.85(8)
O16 V5 N5 86.41(13)
O16 V5 N6 82.63(13)
O18 V5 V2 29.96(8)
O18 V5 O9 87.94(12)
O18 V5 O16 79.64(11)
O18 V5 N5 92.98(13)
O18 V5 N6 161.30(13)
N5 V5 V2 87.75(10)
N5 V5 N6 80.00(14)
N6 V5 V2 131.67(10)
O7 V6 V7 93.45(11)
O7 V6 O9 94.13(14)
O7 V6 O14 179.27(13)
O7 V6 O15 101.02(14)
O7 V6 O16 104.57(13)
O7 V6 O17 104.09(14)
O9 V6 V7 115.85(8)
O9 V6 O14 86.25(11)
O14 V6 V7 85.82(7)
O15 V6 V7 44.05(9)
O15 V6 O9 155.02(12)
O15 V6 O14 78.41(11)
O15 V6 O16 80.53(12)
O16 V6 V7 40.17(8)
O16 V6 O9 76.47(11)
O16 V6 O14 74.90(10)
O17 V6 V7 146.20(10)
O17 V6 O9 91.79(13)
O17 V6 O14 76.52(12)
O17 V6 O15 103.47(13)
O17 V6 O16 149.67(13)
O8 V7 V6 92.81(11)
O8 V7 O12 96.36(14)
O8 V7 O13 175.42(13)
O8 V7 O15 104.70(13)
O8 V7 O16 99.40(14)
O8 V7 O19 104.68(15)
O12 V7 V6 114.65(8)
O12 V7 O13 87.72(11)
O12 V7 O15 76.40(11)
O13 V7 V6 83.58(7)
O15 V7 V6 38.96(8)
O15 V7 O13 74.20(10)
O16 V7 V6 42.59(8)
O16 V7 O12 152.63(12)
O16 V7 O13 76.03(11)
O16 V7 O15 78.03(11)
O19 V7 V6 144.42(10)
O19 V7 O12 94.25(12)
O19 V7 O13 76.99(12)
O19 V7 O15 149.96(13)
O19 V7 O16 103.14(13)
O2 V8 O12 100.53(14)
O2 V8 O15 174.16(15)
O2 V8 O20 103.14(15)
O2 V8 N7 97.16(15)
O2 V8 N8 99.36(16)
O12 V8 O15 74.00(11)
O12 V8 N7 92.28(13)
O12 V8 N8 159.46(14)
O15 V8 N7 81.18(13)
O20 V8 O12 88.82(12)
O20 V8 O15 79.08(11)
O20 V8 N7 159.11(13)
O20 V8 N8 91.65(13)
N8 V8 O15 85.92(13)
N8 V8 N7 80.16(14)
V5 O9 V6 104.99(13)
C27 O9 V5 121.5(3)
C27 O9 V6 118.2(3)
V1 O10 V2 106.11(13)
C26 O10 V1 121.8(3)
C26 O10 V2 117.2(2)
V4 O11 V3 105.39(13)
C25 O11 V3 117.7(3)
C25 O11 V4 122.0(3)
V7 O12 V8 107.75(13)
C28 O12 V7 116.7(3)
C28 O12 V8 122.1(2)
V1 O13 V7 87.18(10)
V2 O13 V1 101.65(12)
V2 O13 V7 101.63(12)
V3 O13 V1 153.32(16)
V3 O13 V2 97.56(12)
V3 O13 V7 106.95(12)
V2 O14 V3 96.87(12)
V2 O14 V4 154.69(16)
V2 O14 V6 105.10(12)
V3 O14 V4 101.55(12)
V3 O14 V6 100.79(11)
V4 O14 V6 88.42(10)
V6 O15 V3 105.09(12)
V6 O15 V7 96.99(13)
V6 O15 V8 155.39(15)
V7 O15 V3 100.83(11)
V7 O15 V8 101.28(12)
V8 O15 V3 87.58(10)
V5 O16 V2 87.86(10)
V6 O16 V2 102.12(11)
V6 O16 V5 102.81(12)
V7 O16 V2 106.19(12)
V7 O16 V5 152.52(15)
V7 O16 V6 97.24(12)
V6 O17 V4 115.37(15)
V2 O18 V5 115.45(15)
V7 O19 V1 115.97(15)
V3 O20 V8 116.67(15)
C33 O21 H21 109.5
C34 O22 H22 109.5
C35 O23 H23 109.5
C32 O24 H24A 109.5
C31 O25 H25 109.5
C30 O26 H26 109.5
C29 O27 H27 109.5
V1 N1 H1A 109.4
V1 N1 H1B 109.4
H1A N1 H1B 108.0
C6 N1 V1 111.3(3)
C6 N1 H1A 109.4
C6 N1 H1B 109.4
V1 N2 H2A 110.2
V1 N2 H2B 110.2
H2A N2 H2B 108.5
C1 N2 V1 107.7(3)
C1 N2 H2A 110.2
C1 N2 H2B 110.2
V4 N3 H3A 109.5
V4 N3 H3B 109.5
H3A N3 H3B 108.1
C7 N3 V4 110.7(3)
C7 N3 H3A 109.5
C7 N3 H3B 109.5
V4 N4 H4A 109.3
V4 N4 H4B 109.3
H4A N4 H4B 107.9
C12 N4 V4 111.7(3)
C12 N4 H4A 109.3
C12 N4 H4B 109.3
V5 N5 H5A 109.4
V5 N5 H5B 109.4
H5A N5 H5B 108.0
C18 N5 V5 111.2(3)
C18 N5 H5A 109.4
C18 N5 H5B 109.4
V5 N6 H6A 110.0
V5 N6 H6B 110.0
H6A N6 H6B 108.4
C13 N6 V5 108.4(3)
C13 N6 H6A 110.0
C13 N6 H6B 110.0
V8 N7 H7A 109.9
V8 N7 H7B 109.9
H7A N7 H7B 108.3
C24 N7 V8 108.8(3)
C24 N7 H7A 109.9
C24 N7 H7B 109.9
V8 N8 H8A 109.2
V8 N8 H8B 109.2
H8A N8 H8B 107.9
C19 N8 V8 112.0(3)
C19 N8 H8A 109.2
C19 N8 H8B 109.2
N2 C1 H1 107.6
N2 C1 C2 114.2(4)
N2 C1 C6 107.8(4)
C2 C1 H1 107.6
C6 C1 H1 107.6
C6 C1 C2 111.8(4)
C1 C2 H2C 109.4
C1 C2 H2D 109.4
H2C C2 H2D 108.0
C3 C2 C1 111.3(4)
C3 C2 H2C 109.4
C3 C2 H2D 109.4
C2 C3 H3C 109.0
C2 C3 H3D 109.0
H3C C3 H3D 107.8
C4 C3 C2 113.1(4)
C4 C3 H3C 109.0
C4 C3 H3D 109.0
C3 C4 H4C 109.4
C3 C4 H4D 109.4
C3 C4 C5 111.1(4)
H4C C4 H4D 108.0
C5 C4 H4C 109.4
C5 C4 H4D 109.4
C4 C5 H5C 109.9
C4 C5 H5D 109.9
H5C C5 H5D 108.3
C6 C5 C4 108.8(4)
C6 C5 H5C 109.9
C6 C5 H5D 109.9
N1 C6 C5 111.7(4)
N1 C6 H6 107.9
C1 C6 N1 108.5(4)
C1 C6 C5 112.6(4)
C1 C6 H6 107.9
C5 C6 H6 107.9
N3 C7 H7 90.5
N3 C7 C8 119.4(5)
C8 C7 H7 90.5
C12 C7 N3 118.9(5)
C12 C7 H7 90.5
C12 C7 C8 121.7(5)
C7 C8 H8C 108.3
C7 C8 H8D 108.3
H8C C8 H8D 107.4
C9 C8 C7 115.9(5)
C9 C8 H8C 108.3
C9 C8 H8D 108.3
C8 C9 H9A 106.7
C8 C9 H9B 106.7
H9A C9 H9B 106.6
C10 C9 C8 122.7(6)
C10 C9 H9A 106.7
C10 C9 H9B 106.7
C9 C10 H10A 107.7
C9 C10 H10B 107.7
C9 C10 C11 118.4(5)
H10A C10 H10B 107.1
C11 C10 H10A 107.7
C11 C10 H10B 107.7
C10 C11 H11A 107.9
C10 C11 H11B 107.9
H11A C11 H11B 107.2
C12 C11 C10 117.7(5)
C12 C11 H11A 107.9
C12 C11 H11B 107.9
N4 C12 H12 90.9
C7 C12 N4 117.5(5)
C7 C12 C11 123.0(5)
C7 C12 H12 90.9
C11 C12 N4 119.5(5)
C11 C12 H12 90.9
N6 C13 H13 103.5
N6 C13 C14 116.1(4)
C14 C13 H13 103.5
C18 C13 N6 112.7(5)
C18 C13 H13 103.5
C18 C13 C14 115.4(5)
C13 C14 H14A 108.8
C13 C14 H14B 108.8
H14A C14 H14B 107.7
C15 C14 C13 113.6(5)
C15 C14 H14A 108.8
C15 C14 H14B 108.8
C14 C15 H15A 108.1
C14 C15 H15B 108.1
H15A C15 H15B 107.3
C16 C15 C14 116.8(6)
C16 C15 H15A 108.1
C16 C15 H15B 108.1
C15 C16 H16A 107.7
C15 C16 H16B 107.7
C15 C16 C17 118.3(5)
H16A C16 H16B 107.1
C17 C16 H16A 107.7
C17 C16 H16B 107.7
C16 C17 H17A 109.2
C16 C17 H17B 109.2
C16 C17 C18 112.2(5)
H17A C17 H17B 107.9
C18 C17 H17A 109.2
C18 C17 H17B 109.2
N5 C18 C17 114.1(4)
N5 C18 H18 103.9
C13 C18 N5 113.9(5)
C13 C18 C17 115.4(5)
C13 C18 H18 103.9
C17 C18 H18 103.9
N8 C19 H19 103.6
N8 C19 C20 116.2(5)
C20 C19 H19 103.6
C24 C19 N8 112.4(5)
C24 C19 H19 103.6
C24 C19 C20 115.3(5)
C19 C20 H20A 108.7
C19 C20 H20B 108.7
C19 C20 C21 114.3(5)
H20A C20 H20B 107.6
C21 C20 H20A 108.7
C21 C20 H20B 108.7
C20 C21 H21A 108.5
C20 C21 H21B 108.5
H21A C21 H21B 107.5
C22 C21 C20 115.2(6)
C22 C21 H21A 108.5
C22 C21 H21B 108.5
C21 C22 H22A 108.0
C21 C22 H22B 108.0
C21 C22 C23 117.2(5)
H22A C22 H22B 107.2
C23 C22 H22A 108.0
C23 C22 H22B 108.0
C22 C23 H23A 109.2
C22 C23 H23B 109.2
H23A C23 H23B 107.9
C24 C23 C22 112.1(5)
C24 C23 H23A 109.2
C24 C23 H23B 109.2
N7 C24 C23 114.6(5)
N7 C24 H24 103.1
C19 C24 N7 113.2(4)
C19 C24 C23 117.3(5)
C19 C24 H24 103.1
C23 C24 H24 103.1
O11 C25 H25A 109.5
O11 C25 H25B 109.5
O11 C25 H25C 109.5
H25A C25 H25B 109.5
H25A C25 H25C 109.5
H25B C25 H25C 109.5
O10 C26 H26A 109.5
O10 C26 H26B 109.5
O10 C26 H26C 109.5
H26A C26 H26B 109.5
H26A C26 H26C 109.5
H26B C26 H26C 109.5
O9 C27 H27A 109.5
O9 C27 H27B 109.5
O9 C27 H27C 109.5
H27A C27 H27B 109.5
H27A C27 H27C 109.5
H27B C27 H27C 109.5
O12 C28 H28A 109.5
O12 C28 H28B 109.5
O12 C28 H28C 109.5
H28A C28 H28B 109.5
H28A C28 H28C 109.5
H28B C28 H28C 109.5
O27 C29 H29A 109.5
O27 C29 H29B 109.5
O27 C29 H29C 109.5
H29A C29 H29B 109.5
H29A C29 H29C 109.5
H29B C29 H29C 109.5
O26 C30 H30A 109.5
O26 C30 H30B 109.5
O26 C30 H30C 109.5
H30A C30 H30B 109.5
H30A C30 H30C 109.5
H30B C30 H30C 109.5
O25 C31 H31A 109.5
O25 C31 H31B 109.5
O25 C31 H31C 109.5
H31A C31 H31B 109.5
H31A C31 H31C 109.5
H31B C31 H31C 109.5
O24 C32 H32A 109.5
O24 C32 H32B 109.5
O24 C32 H32C 109.5
H32A C32 H32B 109.5
H32A C32 H32C 109.5
H32B C32 H32C 109.5
O21 C33 H33A 109.5
O21 C33 H33B 109.5
O21 C33 H33C 109.5
H33A C33 H33B 109.5
H33A C33 H33C 109.5
H33B C33 H33C 109.5
O22 C34 H34A 109.5
O22 C34 H34B 109.5
O22 C34 H34C 109.5
H34A C34 H34B 109.5
H34A C34 H34C 109.5
H34B C34 H34C 109.5
O23 C35 H35A 109.5
O23 C35 H35B 109.5
O23 C35 H35C 109.5
H35A C35 H35B 109.5
H35A C35 H35C 109.5
H35B C35 H35C 109.5

loop_
_geom_bond_atom_site_label_1
_geom_bond_atom_site_label_2
_geom_bond_distance
V1 O1 1.618(3)
V1 O10 2.009(3)
V1 O13 2.133(3)
V1 O19 1.971(3)
V1 N1 2.134(4)
V1 N2 2.149(4)
V2 V3 2.9259(10)
V2 V5 3.1177(10)
V2 O6 1.625(3)
V2 O10 2.018(3)
V2 O13 2.017(3)
V2 O14 1.888(3)
V2 O16 2.385(3)
V2 O18 1.724(3)
V3 O5 1.621(3)
V3 O11 2.025(3)
V3 O13 1.871(3)
V3 O14 2.020(3)
V3 O15 2.423(3)
V3 O20 1.742(3)
V4 O3 1.614(3)
V4 O11 1.999(3)
V4 O14 2.110(3)
V4 O17 1.973(3)
V4 N3 2.149(4)
V4 N4 2.124(4)
V5 O4 1.617(3)
V5 O9 2.000(3)
V5 O16 2.099(3)
V5 O18 1.960(3)
V5 N5 2.121(4)
V5 N6 2.152(4)
V6 V7 2.9190(9)
V6 O7 1.629(3)
V6 O9 2.031(3)
V6 O14 2.393(3)
V6 O15 1.849(3)
V6 O16 1.991(3)
V6 O17 1.748(3)
V7 O8 1.618(3)
V7 O12 2.005(3)
V7 O13 2.406(3)
V7 O15 2.045(3)
V7 O16 1.898(3)
V7 O19 1.724(3)
V8 O2 1.602(3)
V8 O12 2.009(3)
V8 O15 2.149(3)
V8 O20 1.979(3)
V8 N7 2.149(4)
V8 N8 2.128(4)
O9 C27 1.425(5)
O10 C26 1.429(5)
O11 C25 1.433(5)
O12 C28 1.430(5)
O21 H21 0.8400
O21 C33 1.438(13)
O22 H22 0.8400
O22 C34 1.326(8)
O23 H23 0.8400
O23 C35 1.450(8)
O24 H24A 0.8400
O24 C32 1.399(11)
O25 H25 0.8400
O25 C31 1.418(9)
O26 H26 0.8400
O26 C30 1.350(8)
O27 H27 0.8400
O27 C29 1.370(8)
N1 H1A 0.9200
N1 H1B 0.9200
N1 C6 1.503(6)
N2 H2A 0.9200
N2 H2B 0.9200
N2 C1 1.483(6)
N3 H3A 0.9200
N3 H3B 0.9200
N3 C7 1.448(6)
N4 H4A 0.9200
N4 H4B 0.9200
N4 C12 1.463(7)
N5 H5A 0.9200
N5 H5B 0.9200
N5 C18 1.472(6)
N6 H6A 0.9200
N6 H6B 0.9200
N6 C13 1.462(6)
N7 H7A 0.9200
N7 H7B 0.9200
N7 C24 1.487(6)
N8 H8A 0.9200
N8 H8B 0.9200
N8 C19 1.470(6)
C1 H1 1.0000
C1 C2 1.518(6)
C1 C6 1.493(7)
C2 H2C 0.9900
C2 H2D 0.9900
C2 C3 1.511(7)
C3 H3C 0.9900
C3 H3D 0.9900
C3 C4 1.499(7)
C4 H4C 0.9900
C4 H4D 0.9900
C4 C5 1.545(7)
C5 H5C 0.9900
C5 H5D 0.9900
C5 C6 1.534(6)
C6 H6 1.0000
C7 H7 1.0000
C7 C8 1.478(7)
C7 C12 1.374(8)
C8 H8C 0.9900
C8 H8D 0.9900
C8 C9 1.464(8)
C9 H9A 0.9900
C9 H9B 0.9900
C9 C10 1.436(9)
C10 H10A 0.9900
C10 H10B 0.9900
C10 C11 1.487(7)
C11 H11A 0.9900
C11 H11B 0.9900
C11 C12 1.447(7)
C12 H12 1.0000
C13 H13 1.0000
C13 C14 1.502(7)
C13 C18 1.420(8)
C14 H14A 0.9900
C14 H14B 0.9900
C14 C15 1.477(8)
C15 H15A 0.9900
C15 H15B 0.9900
C15 C16 1.428(9)
C16 H16A 0.9900
C16 H16B 0.9900
C16 C17 1.514(8)
C17 H17A 0.9900
C17 H17B 0.9900
C17 C18 1.528(7)
C18 H18 1.0000
C19 H19 1.0000
C19 C20 1.503(7)
C19 C24 1.432(8)
C20 H20A 0.9900
C20 H20B 0.9900
C20 C21 1.505(8)
C21 H21A 0.9900
C21 H21B 0.9900
C21 C22 1.464(9)
C22 H22A 0.9900
C22 H22B 0.9900
C22 C23 1.509(8)
C23 H23A 0.9900
C23 H23B 0.9900
C23 C24 1.499(7)
C24 H24 1.0000
C25 H25A 0.9800
C25 H25B 0.9800
C25 H25C 0.9800
C26 H26A 0.9800
C26 H26B 0.9800
C26 H26C 0.9800
C27 H27A 0.9800
C27 H27B 0.9800
C27 H27C 0.9800
C28 H28A 0.9800
C28 H28B 0.9800
C28 H28C 0.9800
C29 H29A 0.9800
C29 H29B 0.9800
C29 H29C 0.9800
C30 H30A 0.9800
C30 H30B 0.9800
C30 H30C 0.9800
C31 H31A 0.9800
C31 H31B 0.9800
C31 H31C 0.9800
C32 H32A 0.9800
C32 H32B 0.9800
C32 H32C 0.9800
C33 H33A 0.9800
C33 H33B 0.9800
C33 H33C 0.9800
C34 H34A 0.9800
C34 H34B 0.9800
C34 H34C 0.9800
C35 H35A 0.9800
C35 H35B 0.9800
C35 H35C 0.9800

loop_
_geom_torsion_atom_site_label_1
_geom_torsion_atom_site_label_2
_geom_torsion_atom_site_label_3
_geom_torsion_atom_site_label_4
_geom_torsion
V1 N1 C6 C1 31.8(4)
V1 N1 C6 C5 156.6(3)
V1 N2 C1 C2 174.3(3)
V1 N2 C1 C6 49.4(4)
V2 V3 O11 V4 -0.17(16)
V2 V3 O11 C25 139.7(3)
V2 V3 O13 V1 -135.9(4)
V2 V3 O13 V7 104.66(15)
V2 V3 O14 V4 162.55(19)
V2 V3 O14 V6 -106.86(14)
V2 V3 O15 V6 47.98(10)
V2 V3 O15 V7 -52.39(9)
V2 V3 O15 V8 -153.42(8)
V2 V3 O20 V8 63.9(2)
V2 V5 O9 V6 57.69(11)
V2 V5 O9 C27 -164.8(3)
V2 V5 O16 V6 -101.95(13)
V2 V5 O16 V7 122.2(4)
V2 V5 N5 C18 -132.5(4)
V2 V5 N6 C13 97.6(4)
V3 V2 V5 O4 -144.23(16)
V3 V2 V5 O9 -44.78(9)
V3 V2 V5 O16 30.78(10)
V3 V2 V5 O18 -142.12(17)
V3 V2 V5 N5 117.97(11)
V3 V2 V5 N6 43.49(13)
V3 V2 O10 V1 -2.23(15)
V3 V2 O10 C26 137.6(3)
V3 V2 O13 V1 161.39(19)
V3 V2 O13 V7 -109.12(14)
V3 V2 O14 V4 -136.6(4)
V3 V2 O14 V6 103.17(14)
V3 V2 O16 V5 -154.24(8)
V3 V2 O16 V6 -51.59(10)
V3 V2 O16 V7 49.75(10)
V3 V2 O18 V5 64.6(2)
V4 N3 C7 C8 -174.0(5)
V4 N3 C7 C12 7.8(9)
V4 N4 C12 C7 -7.4(9)
V4 N4 C12 C11 169.7(6)
V5 V2 V3 O5 165.20(11)
V5 V2 V3 O11 67.83(10)
V5 V2 V3 O13 -92.30(13)
V5 V2 V3 O14 56.35(13)
V5 V2 V3 O15 -16.05(7)
V5 V2 V3 O20 -73.46(17)
V5 V2 O10 V1 123.33(11)
V5 V2 O10 C26 -96.8(3)
V5 V2 O13 V1 -88.34(11)
V5 V2 O13 V3 110.27(10)
V5 V2 O13 V7 1.15(12)
V5 V2 O14 V3 -135.13(9)
V5 V2 O14 V4 88.3(4)
V5 V2 O14 V6 -31.96(10)
V5 V2 O16 V6 102.65(13)
V5 V2 O16 V7 -156.02(17)
V5 N5 C18 C13 -22.1(7)
V5 N5 C18 C17 -157.5(4)
V5 N6 C13 C14 -174.6(5)
V5 N6 C13 C18 -38.4(7)
V6 V7 O12 V8 1.46(15)
V6 V7 O12 C28 -140.3(2)
V6 V7 O13 V1 154.61(8)
V6 V7 O13 V2 53.28(9)
V6 V7 O13 V3 -48.44(11)
V6 V7 O15 V3 106.89(14)
V6 V7 O15 V8 -163.44(18)
V6 V7 O16 V2 -104.91(14)
V6 V7 O16 V5 136.8(4)
V6 V7 O19 V1 -64.2(2)
V7 V6 O9 V5 0.23(15)
V7 V6 O9 C27 -139.0(3)
V7 V6 O14 V2 -47.82(10)
V7 V6 O14 V3 52.40(9)
V7 V6 O14 V4 153.86(8)
V7 V6 O15 V3 -103.25(14)
V7 V6 O15 V8 137.8(4)
V7 V6 O16 V2 108.35(15)
V7 V6 O16 V5 -161.09(19)
V7 V6 O17 V4 -63.9(2)
V8 N7 C24 C19 -35.6(7)
V8 N7 C24 C23 -173.7(4)
V8 N8 C19 C20 -162.2(4)
V8 N8 C19 C24 -26.4(7)
O1 V1 O10 V2 171.35(15)
O1 V1 O10 C26 33.8(3)
O1 V1 O13 V2 -32(2)
O1 V1 O13 V3 103(2)
O1 V1 O13 V7 -134(2)
O1 V1 O19 V7 -176.77(17)
O1 V1 N1 C6 -98.6(3)
O1 V1 N2 C1 72.9(3)
O2 V8 O12 V7 -171.98(15)
O2 V8 O12 C28 -32.8(3)
O2 V8 O15 V3 116.0(14)
O2 V8 O15 V6 -121.8(13)
O2 V8 O15 V7 15.4(14)
O2 V8 O20 V3 -179.20(17)
O2 V8 N7 C24 -82.6(4)
O2 V8 N8 C19 100.8(4)
O3 V4 O11 V3 171.02(15)
O3 V4 O11 C25 33.3(3)
O3 V4 O14 V2 108(3)
O3 V4 O14 V3 -27(3)
O3 V4 O14 V6 -128(3)
O3 V4 O17 V6 -178.89(17)
O3 V4 N3 C7 87.7(5)
O3 V4 N4 C12 -84.9(5)
O4 V5 O9 V6 -169.07(15)
O4 V5 O9 C27 -31.5(3)
O4 V5 O16 V2 134.6(16)
O4 V5 O16 V6 32.7(16)
O4 V5 O16 V7 -103.1(16)
O4 V5 O18 V2 178.43(17)
O4 V5 N5 C18 93.8(4)
O4 V5 N6 C13 -76.8(4)
O5 V3 O11 V4 -96.04(16)
O5 V3 O11 C25 43.9(3)
O5 V3 O13 V1 -53.1(4)
O5 V3 O13 V2 82.81(15)
O5 V3 O13 V7 -172.53(13)
O5 V3 O14 V2 -77.17(15)
O5 V3 O14 V4 85.38(15)
O5 V3 O14 V6 175.97(12)
O5 V3 O15 V6 76(3)
O5 V3 O15 V7 -25(3)
O5 V3 O15 V8 -126(3)
O5 V3 O20 V8 -178.13(15)
O6 V2 V3 O5 7.61(15)
O6 V2 V3 O11 -89.76(14)
O6 V2 V3 O13 110.11(16)
O6 V2 V3 O14 -101.25(16)
O6 V2 V3 O15 -173.65(12)
O6 V2 V3 O20 128.9(2)
O6 V2 V5 O4 0.4(2)
O6 V2 V5 O9 99.82(18)
O6 V2 V5 O16 175.38(19)
O6 V2 V5 O18 2.5(2)
O6 V2 V5 N5 -97.43(19)
O6 V2 V5 N6 -171.9(2)
O6 V2 O10 V1 -97.66(16)
O6 V2 O10 C26 42.2(3)
O6 V2 O13 V1 85.37(15)
O6 V2 O13 V3 -76.01(15)
O6 V2 O13 V7 174.87(12)
O6 V2 O14 V3 83.75(15)
O6 V2 O14 V4 -52.8(4)
O6 V2 O14 V6 -173.08(13)
O6 V2 O16 V5 -113(2)
O6 V2 O16 V6 -11(2)
O6 V2 O16 V7 91(2)
O6 V2 O18 V5 -178.32(15)
O7 V6 V7 O8 -7.77(16)
O7 V6 V7 O12 90.54(14)
O7 V6 V7 O13 175.05(13)
O7 V6 V7 O15 102.31(17)
O7 V6 V7 O16 -108.63(17)
O7 V6 V7 O19 -128.1(2)
O7 V6 O9 V5 96.08(15)
O7 V6 O9 C27 -43.1(3)
O7 V6 O14 V2 -52(11)
O7 V6 O14 V3 48(11)
O7 V6 O14 V4 149(11)
O7 V6 O15 V3 173.26(13)
O7 V6 O15 V7 -83.50(14)
O7 V6 O15 V8 54.3(4)
O7 V6 O16 V2 -173.87(13)
O7 V6 O16 V5 -83.31(15)
O7 V6 O16 V7 77.78(15)
O7 V6 O17 V4 177.00(16)
O8 V7 O12 V8 97.51(15)
O8 V7 O12 C28 -44.2(3)
O8 V7 O13 V1 116.6(16)
O8 V7 O13 V2 15.2(17)
O8 V7 O13 V3 -86.5(16)
O8 V7 O15 V3 -177.23(13)
O8 V7 O15 V6 75.88(15)
O8 V7 O15 V8 -87.56(15)
O8 V7 O16 V2 171.22(13)
O8 V7 O16 V5 52.9(3)
O8 V7 O16 V6 -83.87(15)
O8 V7 O19 V1 178.83(16)
O9 V5 O16 V2 94.29(11)
O9 V5 O16 V6 -7.66(12)
O9 V5 O16 V7 -143.5(3)
O9 V5 O18 V2 -80.37(16)
O9 V5 N5 C18 -69.8(6)
O9 V5 N6 C13 -178.5(4)
O9 V6 V7 O8 88.50(15)
O9 V6 V7 O12 -173.19(13)
O9 V6 V7 O13 -88.67(12)
O9 V6 V7 O15 -161.41(16)
O9 V6 V7 O16 -12.35(15)
O9 V6 V7 O19 -31.8(2)
O9 V6 O14 V2 68.46(13)
O9 V6 O14 V3 168.69(12)
O9 V6 O14 V4 -89.85(11)
O9 V6 O15 V3 -60.5(3)
O9 V6 O15 V7 42.8(3)
O9 V6 O15 V8 -179.4(3)
O9 V6 O16 V2 -83.07(12)
O9 V6 O16 V5 7.49(12)
O9 V6 O16 V7 168.58(14)
O9 V6 O17 V4 82.29(16)
O10 V1 O13 V2 6.14(12)
O10 V1 O13 V3 141.3(4)
O10 V1 O13 V7 -95.16(11)
O10 V1 O19 V7 80.84(17)
O10 V1 N1 C6 66.3(5)
O10 V1 N2 C1 175.7(3)
O10 V2 V3 O5 -88.93(14)
O10 V2 V3 O11 173.70(13)
O10 V2 V3 O13 13.57(16)
O10 V2 V3 O14 162.21(16)
O10 V2 V3 O15 89.82(12)
O10 V2 V3 O20 32.4(2)
O10 V2 V5 O4 96.14(18)
O10 V2 V5 O9 -164.41(12)
O10 V2 V5 O16 -88.85(12)
O10 V2 V5 O18 98.25(18)
O10 V2 V5 N5 -1.66(13)
O10 V2 V5 N6 -76.14(15)
O10 V2 O13 V1 -6.05(12)
O10 V2 O13 V3 -167.43(14)
O10 V2 O13 V7 83.44(12)
O10 V2 O14 V3 -39.7(3)
O10 V2 O14 V4 -176.3(3)
O10 V2 O14 V6 63.5(3)
O10 V2 O16 V5 90.08(11)
O10 V2 O16 V6 -167.27(13)
O10 V2 O16 V7 -65.94(13)
O10 V2 O18 V5 -82.55(16)
O11 V3 O13 V1 -179.8(3)
O11 V3 O13 V2 -43.9(3)
O11 V3 O13 V7 60.8(3)
O11 V3 O14 V2 -169.41(14)
O11 V3 O14 V4 -6.86(12)
O11 V3 O14 V6 83.73(12)
O11 V3 O15 V6 -68.52(13)
O11 V3 O15 V7 -168.89(13)
O11 V3 O15 V8 90.08(11)
O11 V3 O20 V8 -81.87(16)
O11 V4 O14 V2 142.9(4)
O11 V4 O14 V3 6.99(12)
O11 V4 O14 V6 -93.70(11)
O11 V4 O17 V6 79.24(17)
O11 V4 N3 C7 -170.0(4)
O11 V4 N4 C12 81.8(6)
O12 V7 O13 V1 -90.27(11)
O12 V7 O13 V2 168.40(12)
O12 V7 O13 V3 66.68(13)
O12 V7 O15 V3 -84.11(12)
O12 V7 O15 V6 169.00(14)
O12 V7 O15 V8 5.56(11)
O12 V7 O16 V2 -64.4(3)
O12 V7 O16 V5 177.2(2)
O12 V7 O16 V6 40.5(3)
O12 V7 O19 V1 81.12(16)
O12 V8 O15 V3 94.96(11)
O12 V8 O15 V6 -142.8(4)
O12 V8 O15 V7 -5.61(11)
O12 V8 O20 V3 -78.66(16)
O12 V8 N7 C24 176.5(4)
O12 V8 N8 C19 -64.5(6)
O13 V1 O10 V2 -6.26(12)
O13 V1 O10 C26 -143.8(3)
O13 V1 O19 V7 6.21(15)
O13 V1 N1 C6 78.8(3)
O13 V1 N2 C1 -110.3(3)
O13 V2 V3 O5 -102.50(17)
O13 V2 V3 O11 160.13(16)
O13 V2 V3 O14 148.64(18)
O13 V2 V3 O15 76.25(14)
O13 V2 V3 O20 18.8(2)
O13 V2 V5 O4 171.10(18)
O13 V2 V5 O9 -89.45(12)
O13 V2 V5 O16 -13.89(13)
O13 V2 V5 O18 173.21(19)
O13 V2 V5 N5 73.30(13)
O13 V2 V5 N6 -1.18(16)
O13 V2 O10 V1 6.55(13)
O13 V2 O10 C26 146.4(3)
O13 V2 O14 V3 -19.64(11)
O13 V2 O14 V4 -156.2(4)
O13 V2 O14 V6 83.53(12)
O13 V2 O16 V5 167.03(12)
O13 V2 O16 V6 -90.32(13)
O13 V2 O16 V7 11.01(12)
O13 V2 O18 V5 -12.3(3)
O13 V3 O11 V4 31.7(3)
O13 V3 O11 C25 171.6(3)
O13 V3 O14 V2 21.22(12)
O13 V3 O14 V4 -176.23(14)
O13 V3 O14 V6 -85.64(12)
O13 V3 O15 V6 90.97(14)
O13 V3 O15 V7 -9.40(12)
O13 V3 O15 V8 -110.42(12)
O13 V3 O20 V8 76.97(17)
O13 V7 O12 V8 -80.41(13)
O13 V7 O12 C28 137.9(3)
O13 V7 O15 V3 7.38(9)
O13 V7 O15 V6 -99.51(12)
O13 V7 O15 V8 97.05(12)
O13 V7 O16 V2 -9.15(10)
O13 V7 O16 V5 -127.5(3)
O13 V7 O16 V6 95.76(12)
O13 V7 O19 V1 -5.55(14)
O14 V2 V3 O5 108.86(16)
O14 V2 V3 O11 11.49(16)
O14 V2 V3 O13 -148.64(18)
O14 V2 V3 O15 -72.40(14)
O14 V2 V3 O20 -129.8(2)
O14 V2 V5 O4 -109.34(18)
O14 V2 V5 O9 -9.89(12)
O14 V2 V5 O16 65.67(13)
O14 V2 V5 O18 -107.23(18)
O14 V2 V5 N5 152.86(13)
O14 V2 V5 N6 78.38(15)
O14 V2 O10 V1 26.8(4)
O14 V2 O10 C26 166.6(3)
O14 V2 O13 V1 -177.30(14)
O14 V2 O13 V3 21.32(12)
O14 V2 O13 V7 -87.81(12)
O14 V2 O16 V5 -111.02(12)
O14 V2 O16 V6 -8.38(12)
O14 V2 O16 V7 92.96(14)
O14 V2 O18 V5 77.86(17)
O14 V3 O11 V4 7.36(12)
O14 V3 O11 C25 147.3(3)
O14 V3 O13 V1 -155.7(4)
O14 V3 O13 V2 -19.84(11)
O14 V3 O13 V7 84.82(13)
O14 V3 O15 V6 8.69(12)
O14 V3 O15 V7 -91.68(12)
O14 V3 O15 V8 167.30(12)
O14 V3 O20 V8 -13.6(3)
O14 V4 O11 V3 -7.09(12)
O14 V4 O11 C25 -144.9(3)
O14 V4 O17 V6 3.84(15)
O14 V4 N3 C7 -95.2(4)
O14 V4 N4 C12 93.1(4)
O14 V6 V7 O8 172.29(13)
O14 V6 V7 O12 -89.40(11)
O14 V6 V7 O13 -4.89(10)
O14 V6 V7 O15 -77.63(14)
O14 V6 V7 O16 71.43(14)
O14 V6 V7 O19 51.98(19)
O14 V6 O9 V5 -83.29(13)
O14 V6 O9 C27 137.5(3)
O14 V6 O15 V3 -7.22(10)
O14 V6 O15 V7 96.03(11)
O14 V6 O15 V8 -126.1(4)
O14 V6 O16 V2 6.66(10)
O14 V6 O16 V5 97.22(12)
O14 V6 O16 V7 -101.69(12)
O14 V6 O17 V4 -3.42(14)
O15 V3 O11 V4 82.38(13)
O15 V3 O11 C25 -137.7(3)
O15 V3 O13 V1 127.6(4)
O15 V3 O13 V2 -96.47(12)
O15 V3 O13 V7 8.19(10)
O15 V3 O14 V2 100.27(12)
O15 V3 O14 V4 -97.18(12)
O15 V3 O14 V6 -6.59(9)
O15 V3 O20 V8 4.23(13)
O15 V6 V7 O8 -110.08(16)
O15 V6 V7 O12 -11.78(15)
O15 V6 V7 O13 72.74(14)
O15 V6 V7 O16 149.06(18)
O15 V6 V7 O19 129.6(2)
O15 V6 O9 V5 -31.4(4)
O15 V6 O9 C27 -170.6(3)
O15 V6 O14 V2 -91.71(14)
O15 V6 O14 V3 8.51(12)
O15 V6 O14 V4 109.97(12)
O15 V6 O16 V2 87.10(12)
O15 V6 O16 V5 177.66(14)
O15 V6 O16 V7 -21.25(12)
O15 V6 O17 V4 -77.76(17)
O15 V7 O12 V8 -6.12(12)
O15 V7 O12 C28 -147.8(3)
O15 V7 O13 V1 -166.78(12)
O15 V7 O13 V2 91.89(12)
O15 V7 O13 V3 -9.83(12)
O15 V7 O16 V2 -85.62(12)
O15 V7 O16 V5 156.1(3)
O15 V7 O16 V6 19.30(11)
O15 V7 O19 V1 11.1(3)
O15 V8 O12 V7 5.89(12)
O15 V8 O12 C28 145.1(3)
O15 V8 O20 V3 -4.73(15)
O15 V8 N7 C24 103.0(4)
O15 V8 N8 C19 -76.7(4)
O16 V2 V3 O5 -174.56(12)
O16 V2 V3 O11 88.07(12)
O16 V2 V3 O13 -72.06(14)
O16 V2 V3 O14 76.58(14)
O16 V2 V3 O15 4.18(9)
O16 V2 V3 O20 -53.23(18)
O16 V2 V5 O4 -175.01(19)
O16 V2 V5 O9 -75.56(13)
O16 V2 V5 O18 -172.90(19)
O16 V2 V5 N5 87.19(14)
O16 V2 V5 N6 12.71(16)
O16 V2 O10 V1 81.03(13)
O16 V2 O10 C26 -139.1(3)
O16 V2 O13 V1 -97.99(12)
O16 V2 O13 V3 100.62(12)
O16 V2 O13 V7 -8.50(9)
O16 V2 O14 V3 -96.12(12)
O16 V2 O14 V4 127.3(4)
O16 V2 O14 V6 7.05(10)
O16 V2 O18 V5 4.90(13)
O16 V5 O9 V6 7.58(12)
O16 V5 O9 C27 145.1(3)
O16 V5 O18 V2 -5.51(15)
O16 V5 N5 C18 -82.6(4)
O16 V5 N6 C13 107.4(4)
O16 V6 V7 O8 100.86(17)
O16 V6 V7 O12 -160.84(16)
O16 V6 V7 O13 -76.32(14)
O16 V6 V7 O15 -149.06(18)
O16 V6 V7 O19 -19.4(2)
O16 V6 O9 V5 -7.93(12)
O16 V6 O9 C27 -147.2(3)
O16 V6 O14 V2 -8.53(12)
O16 V6 O14 V3 91.70(12)
O16 V6 O14 V4 -166.84(13)
O16 V6 O15 V3 -83.60(12)
O16 V6 O15 V7 19.65(11)
O16 V6 O15 V8 157.5(4)
O16 V6 O17 V4 16.5(3)
O16 V7 O12 V8 -27.4(3)
O16 V7 O12 C28 -169.2(3)
O16 V7 O13 V1 111.95(12)
O16 V7 O13 V2 10.63(11)
O16 V7 O13 V3 -91.10(14)
O16 V7 O15 V3 86.05(12)
O16 V7 O15 V6 -20.84(12)
O16 V7 O15 V8 175.72(13)
O16 V7 O19 V1 -77.60(17)
O17 V4 O11 V3 -86.66(14)
O17 V4 O11 C25 135.6(3)
O17 V4 O14 V2 -126.0(4)
O17 V4 O14 V3 98.16(13)
O17 V4 O14 V6 -2.53(10)
O17 V4 N3 C7 -73.3(6)
O17 V4 N4 C12 172.4(4)
O17 V6 V7 O8 -129.7(2)
O17 V6 V7 O12 -31.4(2)
O17 V6 V7 O13 53.15(19)
O17 V6 V7 O15 -19.6(2)
O17 V6 V7 O16 129.5(2)
O17 V6 V7 O19 110.0(2)
O17 V6 O9 V5 -159.65(14)
O17 V6 O9 C27 61.1(3)
O17 V6 O14 V2 161.20(15)
O17 V6 O14 V3 -98.57(14)
O17 V6 O14 V4 2.89(12)
O17 V6 O15 V3 65.69(14)
O17 V6 O15 V7 168.94(12)
O17 V6 O15 V8 -53.2(4)
O17 V6 O16 V2 -13.4(3)
O17 V6 O16 V5 77.1(3)
O17 V6 O16 V7 -121.8(2)
O18 V2 V3 O5 127.9(2)
O18 V2 V3 O11 30.5(2)
O18 V2 V3 O13 -129.6(2)
O18 V2 V3 O14 19.0(2)
O18 V2 V3 O15 -53.40(18)
O18 V2 V3 O20 -110.8(2)
O18 V2 V5 O4 -2.1(2)
O18 V2 V5 O9 97.34(18)
O18 V2 V5 O16 172.90(19)
O18 V2 V5 N5 -99.91(19)
O18 V2 V5 N6 -174.4(2)
O18 V2 O10 V1 157.60(14)
O18 V2 O10 C26 -62.5(3)
O18 V2 O13 V1 -80.6(3)
O18 V2 O13 V3 118.0(2)
O18 V2 O13 V7 8.9(3)
O18 V2 O14 V3 -168.94(12)
O18 V2 O14 V4 54.5(4)
O18 V2 O14 V6 -65.77(14)
O18 V2 O16 V5 -4.13(11)
O18 V2 O16 V6 98.51(14)
O18 V2 O16 V7 -160.15(15)
O18 V5 O9 V6 87.40(14)
O18 V5 O9 C27 -135.1(3)
O18 V5 O16 V2 3.60(10)
O18 V5 O16 V6 -98.35(13)
O18 V5 O16 V7 125.8(3)
O18 V5 N5 C18 -162.0(4)
O18 V5 N6 C13 88.8(5)
O19 V1 O10 V2 -85.76(14)
O19 V1 O10 C26 136.7(3)
O19 V1 O13 V2 97.30(13)
O19 V1 O13 V3 -127.5(4)
O19 V1 O13 V7 -4.00(10)
O19 V1 N1 C6 157.9(3)
O19 V1 N2 C1 -92.0(4)
O19 V7 O12 V8 -157.18(14)
O19 V7 O12 C28 61.1(3)
O19 V7 O13 V1 4.62(11)
O19 V7 O13 V2 -96.71(14)
O19 V7 O13 V3 161.57(16)
O19 V7 O15 V3 -9.5(3)
O19 V7 O15 V6 -116.4(2)
O19 V7 O15 V8 80.1(3)
O19 V7 O16 V2 63.61(14)
O19 V7 O16 V5 -54.7(3)
O19 V7 O16 V6 168.52(12)
O20 V3 O11 V4 158.62(14)
O20 V3 O11 C25 -61.5(3)
O20 V3 O13 V1 55.1(4)
O20 V3 O13 V2 -168.97(12)
O20 V3 O13 V7 -64.31(14)
O20 V3 O14 V2 118.3(2)
O20 V3 O14 V4 -79.2(3)
O20 V3 O14 V6 11.4(3)
O20 V3 O15 V6 -162.09(15)
O20 V3 O15 V7 97.54(13)
O20 V3 O15 V8 -3.49(11)
O20 V8 O12 V7 84.87(14)
O20 V8 O12 C28 -135.9(3)
O20 V8 O15 V3 3.04(10)
O20 V8 O15 V6 125.3(4)
O20 V8 O15 V7 -97.53(13)
O20 V8 N7 C24 83.8(5)
O20 V8 N8 C19 -155.6(4)
N1 V1 O10 V2 6.6(4)
N1 V1 O10 C26 -131.0(4)
N1 V1 O13 V2 -169.17(14)
N1 V1 O13 V3 -34.0(3)
N1 V1 O13 V7 89.53(11)
N1 V1 O19 V7 -77.63(17)
N1 V1 N2 C1 -24.5(3)
N2 V1 O10 V2 74.57(15)
N2 V1 O10 C26 -63.0(3)
N2 V1 O13 V2 -88.86(14)
N2 V1 O13 V3 46.3(3)
N2 V1 O13 V7 169.84(12)
N2 V1 O19 V7 -12.2(5)
N2 V1 N1 C6 -4.0(3)
N2 C1 C2 C3 -175.4(4)
N2 C1 C6 N1 -53.7(5)
N2 C1 C6 C5 -177.9(4)
N3 V4 O11 V3 75.40(15)
N3 V4 O11 C25 -62.4(3)
N3 V4 O14 V2 47.3(4)
N3 V4 O14 V3 -88.60(14)
N3 V4 O14 V6 170.71(13)
N3 V4 O17 V6 -18.3(5)
N3 V4 N4 C12 8.7(4)
N3 C7 C8 C9 175.8(7)
N3 C7 C12 N4 -0.4(12)
N3 C7 C12 C11 -177.4(7)
N4 V4 O11 V3 4.6(5)
N4 V4 O11 C25 -133.2(4)
N4 V4 O14 V2 -33.2(4)
N4 V4 O14 V3 -169.11(14)
N4 V4 O14 V6 90.20(12)
N4 V4 O17 V6 -81.15(18)
N4 V4 N3 C7 -8.8(4)
N5 V5 O9 V6 -5.7(5)
N5 V5 O9 C27 131.8(4)
N5 V5 O16 V2 -90.09(12)
N5 V5 O16 V6 167.96(14)
N5 V5 O16 V7 32.1(3)
N5 V5 O18 V2 80.28(18)
N5 V5 N6 C13 19.7(4)
N6 V5 O9 V6 -73.91(15)
N6 V5 O9 C27 63.6(3)
N6 V5 O16 V2 -170.46(12)
N6 V5 O16 V6 87.59(14)
N6 V5 O16 V7 -48.2(3)
N6 V5 O18 V2 13.2(5)
N6 V5 N5 C18 0.5(4)
N6 C13 C14 C15 -178.8(6)
N6 C13 C18 N5 41.0(8)
N6 C13 C18 C17 175.7(5)
N7 V8 O12 V7 -74.26(15)
N7 V8 O12 C28 65.0(3)
N7 V8 O15 V3 -170.09(12)
N7 V8 O15 V6 -47.9(4)
N7 V8 O15 V7 89.34(14)
N7 V8 O20 V3 14.6(5)
N7 V8 N8 C19 5.1(4)
N8 V8 O12 V7 -6.7(4)
N8 V8 O12 C28 132.5(4)
N8 V8 O15 V3 -89.44(12)
N8 V8 O15 V6 32.8(4)
N8 V8 O15 V7 170.00(14)
N8 V8 O20 V3 80.79(18)
N8 V8 N7 C24 15.7(4)
N8 C19 C20 C21 177.0(6)
N8 C19 C24 N7 41.6(8)
N8 C19 C24 C23 178.5(5)
C1 C2 C3 C4 53.2(6)
C2 C1 C6 N1 179.9(4)
C2 C1 C6 C5 55.7(5)
C2 C3 C4 C5 -55.3(6)
C3 C4 C5 C6 55.3(6)
C4 C5 C6 N1 -178.7(4)
C4 C5 C6 C1 -56.3(5)
C6 C1 C2 C3 -52.5(6)
C7 C8 C9 C10 7.3(13)
C8 C7 C12 N4 -178.5(7)
C8 C7 C12 C11 4.5(14)
C8 C9 C10 C11 -6.8(13)
C9 C10 C11 C12 4.6(11)
C10 C11 C12 N4 179.4(6)
C10 C11 C12 C7 -3.6(12)
C12 C7 C8 C9 -6.0(12)
C13 C14 C15 C16 -40.2(10)
C14 C13 C18 N5 177.6(5)
C14 C13 C18 C17 -47.7(9)
C14 C15 C16 C17 37.2(12)
C15 C16 C17 C18 -36.2(10)
C16 C17 C18 N5 176.1(6)
C16 C17 C18 C13 41.5(9)
C18 C13 C14 C15 46.1(9)
C19 C20 C21 C22 -40.0(9)
C20 C19 C24 N7 177.9(5)
C20 C19 C24 C23 -45.2(9)
C20 C21 C22 C23 40.5(10)
C21 C22 C23 C24 -40.6(9)
C22 C23 C24 N7 179.4(5)
C22 C23 C24 C19 43.2(8)
C24 C19 C20 C21 42.4(9)
